data_7006514
loop_
_publ_author_name
'Garc\'ia-Rodr\'iguez, Ra\'ul'
'Miguel, Daniel'

_publ_section_title
;
 Molybdenum carbonyl complexes with pyridylimino acidato ligands.
;
_journal_issue 9
_journal_name_full 'Dalton transactions (Cambridge, England : 2003)'
_journal_page_first 1218
_journal_page_last 1225
_journal_paper_doi 10.1039/b511637f
_journal_year 2006
_chemical_formula_sum 'C14 H14 Mo N2 O4'
_chemical_formula_weight 370.21
_chemical_name_systematic
;
?
;
_space_group_IT_number 14
_symmetry_cell_setting monoclinic
_symmetry_space_group_name_Hall '-P 2ybc'
_symmetry_space_group_name_H-M 'P 1 21/c 1'
_atom_sites_solution_hydrogens geom
_atom_sites_solution_primary direct
_atom_sites_solution_secondary difmap
_audit_creation_method SHELXL-97
_cell_angle_alpha 90.00
_cell_angle_beta 99.916(4)
_cell_angle_gamma 90.00
_cell_formula_units_Z 4
_cell_length_a 6.6553(12)
_cell_length_b 15.676(3)
_cell_length_c 15.454(3)
_cell_measurement_temperature 296(2)
_cell_volume 1588.2(5)
_computing_cell_refinement 'Bruker SMART'
_computing_data_collection 'Bruker SMART'
_computing_data_reduction 'Bruker SHELXTL'
_computing_molecular_graphics 'Bruker SHELXTL'
_computing_publication_material 'Bruker SHELXTL'
_computing_structure_refinement 'SHELXL-97 (Sheldrick, 1997)'
_computing_structure_solution 'SHELXS-97 (Sheldrick, 1990)'
_diffrn_ambient_temperature 296(2)
_diffrn_measured_fraction_theta_full 0.999
_diffrn_measured_fraction_theta_max 0.999
_diffrn_measurement_device_type 'CCD area detector'
_diffrn_measurement_method 'phi and omega scans'
_diffrn_radiation_monochromator graphite
_diffrn_radiation_source 'fine-focus sealed tube'
_diffrn_radiation_type MoK\a
_diffrn_radiation_wavelength 0.71073
_diffrn_reflns_av_R_equivalents 0.0325
_diffrn_reflns_av_sigmaI/netI 0.0271
_diffrn_reflns_limit_h_max 7
_diffrn_reflns_limit_h_min -6
_diffrn_reflns_limit_k_max 17
_diffrn_reflns_limit_k_min -14
_diffrn_reflns_limit_l_max 17
_diffrn_reflns_limit_l_min -15
_diffrn_reflns_number 6971
_diffrn_reflns_theta_full 23.27
_diffrn_reflns_theta_max 23.27
_diffrn_reflns_theta_min 1.86
_exptl_absorpt_coefficient_mu 0.841
_exptl_absorpt_correction_T_max 1.000000
_exptl_absorpt_correction_T_min 0.712642
_exptl_absorpt_correction_type SADABS
_exptl_crystal_colour RED
_exptl_crystal_density_diffrn 1.548
_exptl_crystal_density_method 'not measured'
_exptl_crystal_description PLATE
_exptl_crystal_F_000 744
_exptl_crystal_size_max 0.07
_exptl_crystal_size_mid 0.22
_exptl_crystal_size_min 0.27
_refine_diff_density_max 0.657
_refine_diff_density_min -0.268
_refine_diff_density_rms 0.063
_refine_ls_extinction_method none
_refine_ls_goodness_of_fit_ref 1.049
_refine_ls_hydrogen_treatment mixed
_refine_ls_matrix_type full
_refine_ls_number_parameters 192
_refine_ls_number_reflns 2288
_refine_ls_number_restraints 0
_refine_ls_restrained_S_all 1.049
_refine_ls_R_factor_all 0.0448
_refine_ls_R_factor_gt 0.0336
_refine_ls_shift/su_max 0.001
_refine_ls_shift/su_mean 0.000
_refine_ls_structure_factor_coef Fsqd
_refine_ls_weighting_details 'calc w=1/[\s^2^(Fo^2^)+(0.0467P)^2^+0.7005P] where P=(Fo^2^+2Fc^2^)/3'
_refine_ls_weighting_scheme calc
_refine_ls_wR_factor_gt 0.0820
_refine_ls_wR_factor_ref 0.0876
_reflns_number_gt 1871
_reflns_number_total 2288
_reflns_threshold_expression >2sigma(I)
_cod_data_source_file b511637f.txt
_cod_data_source_block Compound_3b_(rgacidm)
_cod_depositor_comments
;
The following automatic conversions were performed:
'_symmetry_cell_setting' value 'Monoclinic' changed to 'monoclinic'
according to '/home/saulius/struct/CIF-dictionaries/cif_core.dic'
dictionary named 'cif_core.dic' version 2.4.1 from 2010-06-29.

Automatic conversion script
Id: cif_fix_enum 1527 2010-12-29 10:47:43Z saulius 
;
_cod_original_sg_symbol_H-M P2(1)/c
_cod_database_code 7006514

loop_
_symmetry_equiv_pos_as_xyz
'x, y, z'
'-x, y+1/2, -z+1/2'
'-x, -y, -z'
'x, -y-1/2, z-1/2'

loop_
_atom_site_label
_atom_site_type_symbol
_atom_site_fract_x
_atom_site_fract_y
_atom_site_fract_z
_atom_site_U_iso_or_equiv
_atom_site_adp_type
_atom_site_occupancy
_atom_site_symmetry_multiplicity
_atom_site_calc_flag
_atom_site_refinement_flags
_atom_site_disorder_assembly
_atom_site_disorder_group
Mo1 Mo 0.27615(5) 0.45971(2) 0.28133(2) 0.05226(17) Uani 1 1 d . . .
C1 C 0.4757(7) 0.4348(3) 0.3919(3) 0.0603(11) Uani 1 1 d . . .
O1 O 0.5842(5) 0.4098(2) 0.4518(2) 0.0890(10) Uani 1 1 d . . .
C2 C 0.1369(8) 0.3561(3) 0.3107(3) 0.0731(13) Uani 1 1 d . . .
O2 O 0.0537(7) 0.2971(2) 0.3291(3) 0.1148(14) Uani 1 1 d . . .
C3 C 0.4579(8) 0.3921(3) 0.2215(3) 0.0785(14) Uani 1 1 d . . .
O3 O 0.5669(7) 0.3549(2) 0.1856(3) 0.1261(17) Uani 1 1 d . . .
C4 C 0.0838(8) 0.4549(3) 0.1643(3) 0.0709(12) Uani 1 1 d . . .
O4 O -0.0167(7) 0.4395(3) 0.0996(3) 0.1216(15) Uani 1 1 d . . .
N1 N 0.0999(5) 0.55601(19) 0.3457(2) 0.0495(8) Uani 1 1 d . . .
N2 N 0.3981(5) 0.5879(2) 0.2569(2) 0.0527(8) Uani 1 1 d . . .
C11 C -0.0512(7) 0.5407(3) 0.3890(3) 0.0658(11) Uani 1 1 d . . .
H11 H -0.0959 0.4848 0.3924 0.079 Uiso 1 1 calc R . .
C12 C -0.1456(8) 0.6040(4) 0.4292(3) 0.0835(15) Uani 1 1 d . . .
H12 H -0.2496 0.5909 0.4602 0.100 Uiso 1 1 calc R . .
C13 C -0.0832(8) 0.6866(4) 0.4227(3) 0.0862(15) Uani 1 1 d . . .
H13 H -0.1450 0.7305 0.4490 0.103 Uiso 1 1 calc R . .
C14 C 0.0698(8) 0.7039(3) 0.3775(3) 0.0747(13) Uani 1 1 d . . .
H14 H 0.1127 0.7597 0.3716 0.090 Uiso 1 1 calc R . .
C15 C 0.1600(6) 0.6377(2) 0.3407(3) 0.0566(10) Uani 1 1 d . . .
C16 C 0.3236(6) 0.6497(3) 0.2906(3) 0.0626(11) Uani 1 1 d . . .
H16 H 0.3732 0.7043 0.2836 0.075 Uiso 1 1 calc R . .
C17 C 0.5553(7) 0.6056(3) 0.2024(3) 0.0740(13) Uani 1 1 d . . .
H17A H 0.6142 0.6613 0.2179 0.089 Uiso 1 1 calc R . .
H17B H 0.6634 0.5637 0.2157 0.089 Uiso 1 1 calc R . .
C18 C 0.4754(7) 0.6037(3) 0.1076(3) 0.0735(13) Uani 1 1 d . . .
H18 H 0.4181 0.5469 0.0928 0.088 Uiso 1 1 calc R . .
C19 C 0.6515(10) 0.6177(4) 0.0564(4) 0.132(2) Uani 1 1 d . . .
H19A H 0.7105 0.6729 0.0701 0.197 Uiso 1 1 calc R . .
H19B H 0.6003 0.6142 -0.0055 0.197 Uiso 1 1 calc R . .
H19C H 0.7535 0.5746 0.0726 0.197 Uiso 1 1 calc R . .
C20 C 0.3131(10) 0.6681(4) 0.0773(4) 0.121(2) Uani 1 1 d . . .
H20A H 0.1940 0.6550 0.1021 0.181 Uiso 1 1 calc R . .
H20B H 0.2792 0.6667 0.0144 0.181 Uiso 1 1 calc R . .
H20C H 0.3617 0.7239 0.0960 0.181 Uiso 1 1 calc R . .

loop_
_atom_site_aniso_label
_atom_site_aniso_U_11
_atom_site_aniso_U_22
_atom_site_aniso_U_33
_atom_site_aniso_U_23
_atom_site_aniso_U_13
_atom_site_aniso_U_12
Mo1 0.0685(3) 0.0401(2) 0.0495(2) 0.00443(15) 0.01416(17) 0.00177(17)
C1 0.062(3) 0.062(3) 0.062(3) 0.012(2) 0.022(2) 0.008(2)
O1 0.083(2) 0.103(3) 0.078(2) 0.026(2) 0.0070(19) 0.017(2)
C2 0.093(3) 0.055(3) 0.070(3) 0.005(2) 0.008(3) -0.016(3)
O2 0.151(4) 0.073(2) 0.119(3) 0.019(2) 0.021(3) -0.047(3)
C3 0.114(4) 0.057(3) 0.071(3) 0.016(2) 0.033(3) 0.025(3)
O3 0.189(4) 0.090(3) 0.119(3) 0.014(2) 0.081(3) 0.066(3)
C4 0.096(3) 0.054(3) 0.059(3) -0.001(2) 0.001(3) -0.005(2)
O4 0.147(4) 0.120(3) 0.082(3) -0.015(2) -0.024(3) -0.021(3)
N1 0.0542(19) 0.0496(19) 0.0437(18) 0.0013(14) 0.0059(15) 0.0050(15)
N2 0.060(2) 0.0488(19) 0.0490(19) 0.0058(15) 0.0103(16) -0.0048(16)
C11 0.070(3) 0.072(3) 0.058(3) 0.004(2) 0.018(2) 0.001(2)
C12 0.078(3) 0.112(4) 0.067(3) -0.003(3) 0.030(3) 0.012(3)
C13 0.107(4) 0.083(4) 0.071(3) -0.018(3) 0.023(3) 0.030(3)
C14 0.094(3) 0.062(3) 0.068(3) -0.012(2) 0.015(3) 0.010(3)
C15 0.071(3) 0.045(2) 0.051(2) -0.0009(18) 0.003(2) 0.003(2)
C16 0.073(3) 0.044(2) 0.071(3) 0.007(2) 0.013(2) -0.009(2)
C17 0.080(3) 0.077(3) 0.067(3) 0.014(2) 0.020(3) -0.004(3)
C18 0.097(3) 0.064(3) 0.064(3) 0.002(2) 0.026(3) -0.005(3)
C19 0.163(6) 0.147(6) 0.105(5) 0.024(4) 0.080(5) 0.006(5)
C20 0.132(5) 0.139(5) 0.083(4) 0.026(4) -0.005(4) 0.040(5)

loop_
_atom_type_symbol
_atom_type_description
_atom_type_scat_dispersion_real
_atom_type_scat_dispersion_imag
_atom_type_scat_source
C C 0.0033 0.0016 'International Tables Vol C Tables 4.2.6.8 and 6.1.1.4'
H H 0.0000 0.0000 'International Tables Vol C Tables 4.2.6.8 and 6.1.1.4'
N N 0.0061 0.0033 'International Tables Vol C Tables 4.2.6.8 and 6.1.1.4'
O O 0.0106 0.0060 'International Tables Vol C Tables 4.2.6.8 and 6.1.1.4'
Mo Mo -1.6832 0.6857 'International Tables Vol C Tables 4.2.6.8 and 6.1.1.4'

loop_
_geom_angle_atom_site_label_1
_geom_angle_atom_site_label_2
_geom_angle_atom_site_label_3
_geom_angle
_geom_angle_site_symmetry_1
_geom_angle_site_symmetry_3
_geom_angle_publ_flag
C3 Mo1 C2 90.9(2) . . ?
C3 Mo1 C1 85.66(19) . . ?
C2 Mo1 C1 84.96(18) . . ?
C3 Mo1 C4 84.6(2) . . ?
C2 Mo1 C4 85.67(19) . . ?
C1 Mo1 C4 166.35(18) . . ?
C3 Mo1 N2 97.79(16) . . ?
C2 Mo1 N2 171.25(17) . . ?
C1 Mo1 N2 96.46(15) . . ?
C4 Mo1 N2 94.30(15) . . ?
C3 Mo1 N1 170.38(16) . . ?
C2 Mo1 N1 98.66(17) . . ?
C1 Mo1 N1 94.19(14) . . ?
C4 Mo1 N1 97.01(16) . . ?
N2 Mo1 N1 72.65(11) . . ?
O1 C1 Mo1 171.2(4) . . ?
O2 C2 Mo1 178.3(5) . . ?
O3 C3 Mo1 177.8(4) . . ?
O4 C4 Mo1 169.6(4) . . ?
C11 N1 C15 117.4(3) . . ?
C11 N1 Mo1 127.1(3) . . ?
C15 N1 Mo1 115.5(3) . . ?
C16 N2 C17 117.7(4) . . ?
C16 N2 Mo1 116.7(3) . . ?
C17 N2 Mo1 125.5(3) . . ?
N1 C11 C12 122.9(4) . . ?
C13 C12 C11 118.7(4) . . ?
C14 C13 C12 119.3(4) . . ?
C13 C14 C15 119.0(5) . . ?
N1 C15 C14 122.7(4) . . ?
N1 C15 C16 114.2(3) . . ?
C14 C15 C16 123.1(4) . . ?
N2 C16 C15 120.8(4) . . ?
C18 C17 N2 113.2(4) . . ?
C17 C18 C20 114.6(4) . . ?
C17 C18 C19 109.4(5) . . ?
C20 C18 C19 108.5(5) . . ?

loop_
_geom_bond_atom_site_label_1
_geom_bond_atom_site_label_2
_geom_bond_distance
_geom_bond_site_symmetry_2
_geom_bond_publ_flag
Mo1 C3 1.956(5) . ?
Mo1 C2 1.962(5) . ?
Mo1 C1 2.013(5) . ?
Mo1 C4 2.029(5) . ?
Mo1 N2 2.224(3) . ?
Mo1 N1 2.247(3) . ?
C1 O1 1.141(5) . ?
C2 O2 1.138(5) . ?
C3 O3 1.146(5) . ?
C4 O4 1.130(6) . ?
N1 C11 1.322(5) . ?
N1 C15 1.348(5) . ?
N2 C16 1.243(5) . ?
N2 C17 1.478(5) . ?
C11 C12 1.379(6) . ?
C12 C13 1.369(7) . ?
C13 C14 1.358(7) . ?
C14 C15 1.370(6) . ?
C15 C16 1.453(6) . ?
C17 C18 1.471(6) . ?
C18 C20 1.493(7) . ?
C18 C19 1.538(7) . ?
